data_4308308
loop_
_publ_author_name
'Haim Weissman'
'Elijah Shirman'
'Tal Ben-Moshe'
'Revital Cohen'
'Gregory Leitus'
'Linda J. W. Shimon'
'Boris Rybtchinski'

_publ_section_title
;
Palladium Complexes of Perylene Diimides: Strong Fluorescence Despite
Direct Attachment of Late Transition Metals to Organic Dyes
;
_journal_name_full 'Inorganic Chemistry'
_journal_page_first 4790
_journal_page_last 4792
_journal_paper_doi 10.1021/ic700539b
_journal_volume 46
_journal_year 2007
_chemical_formula_sum 'C126 H106 Br2 N2 O4 P4 Pd2'
_chemical_formula_weight 2208.63
_chemical_name_systematic
; 
 ? 
;
_space_group_IT_number 2
_symmetry_cell_setting triclinic
_symmetry_space_group_name_Hall '-P 1'
_symmetry_space_group_name_H-M 'P -1'
_atom_sites_solution_hydrogens geom
_atom_sites_solution_primary direct
_atom_sites_solution_secondary difmap
_audit_creation_method SHELXL-97
_cell_angle_alpha 108.3060(8)
_cell_angle_beta 101.7940(8)
_cell_angle_gamma 104.7710(7)
_cell_formula_units_Z 1
_cell_length_a 13.7360(2)
_cell_length_b 14.4660(2)
_cell_length_c 15.5780(2)
_cell_measurement_reflns_used 11743
_cell_measurement_temperature 120(2)
_cell_measurement_theta_max 27.48
_cell_measurement_theta_min 2.55
_cell_volume 2701.78(7)
_computing_cell_refinement HKL
_computing_data_collection 'Collect package (Bruker Nonius)'
_computing_data_reduction HKL
_computing_structure_refinement 'SHELXL-97 (Sheldrick, 1997)'
_computing_structure_solution 'SHELXS-97 (Sheldrick, 1990)'
_diffrn_ambient_temperature 120(2)
_diffrn_measured_fraction_theta_full 0.997
_diffrn_measured_fraction_theta_max 0.997
_diffrn_measurement_device_type 'Nonius KappaCCD'
_diffrn_measurement_method 'phi and omega scan'
_diffrn_radiation_monochromator graphite
_diffrn_radiation_source 'fine-focus sealed tube'
_diffrn_radiation_type MoK\a
_diffrn_radiation_wavelength 0.71073
_diffrn_reflns_av_R_equivalents 0.0490
_diffrn_reflns_av_sigmaI/netI 0.0438
_diffrn_reflns_limit_h_max 16
_diffrn_reflns_limit_h_min -17
_diffrn_reflns_limit_k_max 17
_diffrn_reflns_limit_k_min -18
_diffrn_reflns_limit_l_max 19
_diffrn_reflns_limit_l_min 0
_diffrn_reflns_number 11022
_diffrn_reflns_theta_full 26.37
_diffrn_reflns_theta_max 26.37
_diffrn_reflns_theta_min 2.62
_exptl_absorpt_coefficient_mu 1.186
_exptl_absorpt_correction_T_max 0.7973
_exptl_absorpt_correction_T_min 0.6484
_exptl_absorpt_correction_type empirical
_exptl_crystal_colour red
_exptl_crystal_density_diffrn 1.357
_exptl_crystal_density_method 'not measured'
_exptl_crystal_description prism
_exptl_crystal_F_000 1130
_exptl_crystal_size_max 0.40
_exptl_crystal_size_mid 0.40
_exptl_crystal_size_min 0.20
_refine_diff_density_max 1.293
_refine_diff_density_min -0.446
_refine_diff_density_rms 0.100
_refine_ls_extinction_method none
_refine_ls_goodness_of_fit_ref 1.066
_refine_ls_hydrogen_treatment riding
_refine_ls_matrix_type full
_refine_ls_number_parameters 628
_refine_ls_number_reflns 11022
_refine_ls_number_restraints 6
_refine_ls_restrained_S_all 1.066
_refine_ls_R_factor_all 0.0534
_refine_ls_R_factor_gt 0.0392
_refine_ls_shift/su_max 0.002
_refine_ls_shift/su_mean 0.000
_refine_ls_structure_factor_coef Fsqd
_refine_ls_weighting_details 'calc w=1/[\s^2^(Fo^2^)+(0.0713P)^2^+1.0568P] where P=(Fo^2^+2Fc^2^)/3'
_refine_ls_weighting_scheme calc
_refine_ls_wR_factor_gt 0.1119
_refine_ls_wR_factor_ref 0.1187
_reflns_number_gt 8814
_reflns_number_total 11022
_reflns_threshold_expression >2sigma(I)
_cod_data_source_file ic700539b-file001_1.cif
_cod_data_source_block complex1
_cod_depositor_comments
;
The following automatic conversions were performed:
'_symmetry_cell_setting' value 'Triclinic' changed to 'triclinic'
according to '/home/saulius/struct/CIF-dictionaries/cif_core.dic'
dictionary named 'cif_core.dic' version 2.4.1 from 2010-06-29.

Automatic conversion script
Id: cif_fix_enum 1527 2010-12-29 10:47:43Z saulius 
;
_cod_original_cell_volume 2701.78(6)
_cod_database_code 4308308

loop_
_symmetry_equiv_pos_as_xyz
'x, y, z'
'-x, -y, -z'

loop_
_atom_site_label
_atom_site_type_symbol
_atom_site_fract_x
_atom_site_fract_y
_atom_site_fract_z
_atom_site_U_iso_or_equiv
_atom_site_adp_type
_atom_site_occupancy
_atom_site_symmetry_multiplicity
_atom_site_calc_flag
_atom_site_refinement_flags
_atom_site_disorder_assembly
_atom_site_disorder_group
Pd1 Pd 0.117177(17) 0.396177(17) 0.725490(15) 0.01588(8) Uani 1 1 d . . .
Br1 Br 0.20814(2) 0.28381(2) 0.77880(2) 0.02330(9) Uani 1 1 d . . .
O1 O -0.25343(18) 0.75434(18) 0.67961(16) 0.0250(5) Uani 1 1 d . . .
O2 O -0.06887(19) 0.6506(2) 0.88800(15) 0.0311(6) Uani 1 1 d . . .
N1 N -0.1672(2) 0.6988(2) 0.78488(17) 0.0196(5) Uani 1 1 d . . .
C1 C -0.1965(2) 0.7044(2) 0.6949(2) 0.0198(6) Uani 1 1 d . . .
C2 C -0.0968(2) 0.6490(2) 0.8080(2) 0.0215(7) Uani 1 1 d . . .
C3 C -0.0574(2) 0.5952(2) 0.7325(2) 0.0197(6) Uani 1 1 d . . .
C4 C -0.0837(2) 0.5994(2) 0.6419(2) 0.0179(6) Uani 1 1 d . . .
C5 C -0.1554(2) 0.6498(2) 0.6216(2) 0.0184(6) Uani 1 1 d . . .
C6 C 0.0036(2) 0.5380(2) 0.7510(2) 0.0210(6) Uani 1 1 d . . .
H6A H 0.0192 0.5337 0.8116 0.025 Uiso 1 1 calc R . .
C7 C 0.0437(2) 0.4853(2) 0.6818(2) 0.0180(6) Uani 1 1 d . . .
C8 C 0.0272(2) 0.4951(2) 0.5944(2) 0.0175(6) Uani 1 1 d . . .
C9 C -0.0404(2) 0.5498(2) 0.5719(2) 0.0161(6) Uani 1 1 d . . .
C10 C -0.0721(2) 0.5532(2) 0.4794(2) 0.0169(6) Uani 1 1 d . . .
C11 C -0.1494(2) 0.5959(2) 0.4610(2) 0.0212(6) Uani 1 1 d . . .
H11A H -0.1762 0.5916 0.3981 0.025 Uiso 1 1 calc R . .
C12 C -0.1901(2) 0.6449(2) 0.5300(2) 0.0206(6) Uani 1 1 d . . .
H12A H -0.2416 0.6749 0.5142 0.025 Uiso 1 1 calc R . .
P1 P -0.04783(6) 0.26042(6) 0.64829(5) 0.01882(17) Uani 1 1 d . . .
C13 C -0.1630(2) 0.2989(3) 0.6155(2) 0.0231(7) Uani 1 1 d . . .
C14 C -0.2166(3) 0.3284(3) 0.6800(2) 0.0372(9) Uani 1 1 d . . .
H14A H -0.1976 0.3225 0.7397 0.045 Uiso 1 1 calc R . .
C15 C -0.2977(3) 0.3665(4) 0.6583(3) 0.0500(12) Uani 1 1 d . . .
H15A H -0.3331 0.3872 0.7035 0.060 Uiso 1 1 calc R . .
C16 C -0.3270(3) 0.3743(3) 0.5717(3) 0.0406(9) Uani 1 1 d . . .
H16A H -0.3831 0.3993 0.5566 0.049 Uiso 1 1 calc R . .
C17 C -0.2739(3) 0.3452(3) 0.5062(3) 0.0310(8) Uani 1 1 d . . .
H17A H -0.2935 0.3507 0.4464 0.037 Uiso 1 1 calc R . .
C18 C -0.1925(3) 0.3084(3) 0.5288(2) 0.0266(7) Uani 1 1 d . . .
H18A H -0.1562 0.2892 0.4841 0.032 Uiso 1 1 calc R . .
C19 C -0.0813(2) 0.1924(3) 0.7250(2) 0.0237(7) Uani 1 1 d . . .
C20 C -0.1441(3) 0.0898(3) 0.6902(2) 0.0317(8) Uani 1 1 d . . .
H20A H -0.1741 0.0522 0.6234 0.038 Uiso 1 1 calc R . .
C21 C -0.1642(4) 0.0410(3) 0.7509(3) 0.0439(10) Uani 1 1 d . . .
H21A H -0.2055 -0.0306 0.7259 0.053 Uiso 1 1 calc R . .
C22 C -0.1240(3) 0.0967(3) 0.8487(3) 0.0394(9) Uani 1 1 d . . .
H22A H -0.1374 0.0630 0.8907 0.047 Uiso 1 1 calc R . .
C23 C -0.0647(3) 0.2009(3) 0.8849(2) 0.0336(8) Uani 1 1 d . . .
H23A H -0.0398 0.2398 0.9516 0.040 Uiso 1 1 calc R . .
C24 C -0.0418(3) 0.2482(3) 0.8234(2) 0.0276(7) Uani 1 1 d . . .
H24A H 0.0010 0.3193 0.8482 0.033 Uiso 1 1 calc R . .
C25 C -0.0556(3) 0.1631(2) 0.5369(2) 0.0219(7) Uani 1 1 d . . .
C26 C 0.0380(3) 0.1592(3) 0.5182(2) 0.0266(7) Uani 1 1 d . . .
H26A H 0.1038 0.2054 0.5640 0.032 Uiso 1 1 calc R . .
C27 C 0.0369(3) 0.0884(3) 0.4328(3) 0.0350(8) Uani 1 1 d . . .
H27A H 0.1015 0.0874 0.4202 0.042 Uiso 1 1 calc R . .
C28 C -0.0592(3) 0.0191(3) 0.3661(2) 0.0356(9) Uani 1 1 d . . .
H28A H -0.0604 -0.0296 0.3080 0.043 Uiso 1 1 calc R . .
C29 C -0.1520(3) 0.0216(3) 0.3846(2) 0.0336(8) Uani 1 1 d . . .
H29A H -0.2175 -0.0260 0.3392 0.040 Uiso 1 1 calc R . .
C30 C -0.1516(3) 0.0929(3) 0.4691(2) 0.0270(7) Uani 1 1 d . . .
H30A H -0.2166 0.0940 0.4808 0.032 Uiso 1 1 calc R . .
C31 C -0.2048(2) 0.7588(2) 0.8596(2) 0.0212(6) Uani 1 1 d . . .
H31A H -0.2608 0.7791 0.8259 0.025 Uiso 1 1 calc R . .
C32 C -0.2578(3) 0.6958(3) 0.9109(2) 0.0245(7) Uani 1 1 d . . .
H32A H -0.2061 0.6727 0.9451 0.029 Uiso 1 1 calc R . .
H32B H -0.3174 0.6337 0.8640 0.029 Uiso 1 1 calc R . .
C33 C -0.2987(3) 0.7640(3) 0.9817(2) 0.0275(7) Uani 1 1 d . . .
H33A H -0.3547 0.7821 0.9465 0.033 Uiso 1 1 calc R . .
H33B H -0.3303 0.7248 1.0170 0.033 Uiso 1 1 calc R . .
C34 C -0.2096(3) 0.8630(3) 1.0519(2) 0.0297(8) Uani 1 1 d . . .
H34A H -0.2383 0.9060 1.0961 0.036 Uiso 1 1 calc R . .
H34B H -0.1557 0.8452 1.0899 0.036 Uiso 1 1 calc R . .
C35 C -0.1583(3) 0.9245(3) 0.9997(2) 0.0306(8) Uani 1 1 d . . .
H35A H -0.0991 0.9871 1.0464 0.037 Uiso 1 1 calc R . .
H35B H -0.2109 0.9474 0.9663 0.037 Uiso 1 1 calc R . .
C36 C -0.1168(3) 0.8599(2) 0.9279(2) 0.0233(7) Uani 1 1 d . . .
H36A H -0.0892 0.8998 0.8916 0.028 Uiso 1 1 calc R . .
H36B H -0.0579 0.8443 0.9620 0.028 Uiso 1 1 calc R . .
P2 P 0.26833(6) 0.54641(6) 0.80915(5) 0.01761(17) Uani 1 1 d . . .
C37 C 0.3736(2) 0.5532(2) 0.7535(2) 0.0204(6) Uani 1 1 d . . .
C38 C 0.4365(3) 0.6474(3) 0.7551(2) 0.0277(7) Uani 1 1 d . . .
H38A H 0.4290 0.7105 0.7904 0.033 Uiso 1 1 calc R . .
C39 C 0.5093(3) 0.6486(3) 0.7055(3) 0.0314(8) Uani 1 1 d . . .
H39A H 0.5506 0.7123 0.7057 0.038 Uiso 1 1 calc R . .
C40 C 0.5224(3) 0.5570(3) 0.6556(3) 0.0327(8) Uani 1 1 d . . .
H40A H 0.5724 0.5581 0.6215 0.039 Uiso 1 1 calc R . .
C41 C 0.4628(3) 0.4639(3) 0.6554(2) 0.0290(8) Uani 1 1 d . . .
H41A H 0.4726 0.4013 0.6221 0.035 Uiso 1 1 calc R . .
C42 C 0.3885(2) 0.4622(3) 0.7041(2) 0.0236(7) Uani 1 1 d . . .
H42A H 0.3475 0.3982 0.7037 0.028 Uiso 1 1 calc R . .
C43 C 0.3269(2) 0.5599(2) 0.9298(2) 0.0205(6) Uani 1 1 d . . .
C44 C 0.2599(3) 0.5338(3) 0.9813(2) 0.0258(7) Uani 1 1 d . . .
H44A H 0.1854 0.5061 0.9517 0.031 Uiso 1 1 calc R . .
C45 C 0.4106(3) 0.5871(3) 1.1183(2) 0.0328(8) Uani 1 1 d . . .
H45A H 0.4391 0.5966 1.1827 0.039 Uiso 1 1 calc R . .
C46 C 0.3009(3) 0.5480(3) 1.0750(2) 0.0315(8) Uani 1 1 d . . .
H46A H 0.2547 0.5313 1.1099 0.038 Uiso 1 1 calc R . .
C47 C 0.4774(3) 0.6119(3) 1.0675(3) 0.0352(8) Uani 1 1 d . . .
H47A H 0.5520 0.6380 1.0968 0.042 Uiso 1 1 calc R . .
C48 C 0.4363(3) 0.5990(3) 0.9741(2) 0.0268(7) Uani 1 1 d . . .
H48A H 0.4828 0.6169 0.9398 0.032 Uiso 1 1 calc R . .
C49 C 0.2428(3) 0.6674(2) 0.8225(2) 0.0219(7) Uani 1 1 d . . .
C50 C 0.2211(3) 0.6933(3) 0.7431(2) 0.0256(7) Uani 1 1 d . . .
H50A H 0.2294 0.6531 0.6855 0.031 Uiso 1 1 calc R . .
C51 C 0.1751(3) 0.8363(3) 0.8309(3) 0.0402(9) Uani 1 1 d . . .
H51A H 0.1512 0.8930 0.8337 0.048 Uiso 1 1 calc R . .
C52 C 0.1980(3) 0.8120(3) 0.9101(3) 0.0398(9) Uani 1 1 d . . .
H52A H 0.1905 0.8532 0.9676 0.048 Uiso 1 1 calc R . .
C53 C 0.1877(3) 0.7767(3) 0.7472(3) 0.0354(8) Uani 1 1 d . . .
H53A H 0.1732 0.7933 0.6926 0.042 Uiso 1 1 calc R . .
C54 C 0.2315(3) 0.7288(3) 0.9070(2) 0.0297(8) Uani 1 1 d . . .
H54A H 0.2469 0.7134 0.9622 0.036 Uiso 1 1 calc R . .
C101 C 0.3466(4) 0.1791(4) 0.5745(4) 0.0590(13) Uani 1 1 d . . .
H10A H 0.2861 0.1950 0.5855 0.071 Uiso 1 1 calc R . .
C102 C 0.3622(4) 0.1667(3) 0.4889(3) 0.0575(13) Uani 1 1 d . . .
H10B H 0.3131 0.1748 0.4417 0.069 Uiso 1 1 calc R . .
C103 C 0.4465(5) 0.1429(4) 0.4698(4) 0.0753(16) Uani 1 1 d . . .
H10C H 0.4575 0.1341 0.4099 0.090 Uiso 1 1 calc R . .
C104 C 0.5168(5) 0.1316(6) 0.5409(6) 0.099(2) Uani 1 1 d . . .
H10D H 0.5773 0.1155 0.5301 0.119 Uiso 1 1 calc R . .
C105 C 0.4988(5) 0.1437(6) 0.6265(5) 0.093(2) Uani 1 1 d . . .
H10E H 0.5460 0.1340 0.6740 0.112 Uiso 1 1 calc R . .
C106 C 0.4143(4) 0.1695(4) 0.6446(4) 0.0717(16) Uani 1 1 d . . .
H106 H 0.4033 0.1804 0.7047 0.086 Uiso 1 1 calc R . .
C107 C -0.5471(6) 0.8867(5) 1.1289(5) 0.011(2) Uiso 0.25 1 d PGD A 1
H10F H -0.5603 0.8245 1.1437 0.013 Uiso 0.25 1 d P B 1
C108 C -0.4968(6) 0.8949(5) 1.0613(5) 0.017(2) Uiso 0.25 1 d PGD A 1
H10G H -0.4709 0.8398 1.0326 0.020 Uiso 0.25 1 d P C 1
C109 C -0.4825(6) 0.9814(6) 1.0377(5) 0.022(3) Uiso 0.25 1 d PGD . 1
H10H H -0.4436 0.9871 0.9943 0.027 Uiso 0.25 1 d P D 1
C110 C -0.5185(7) 1.0596(5) 1.0817(6) 0.028(3) Uiso 0.25 1 d PGD . 1
H11B H -0.5058 1.1190 1.0670 0.034 Uiso 0.25 1 d P E 1
C111 C -0.5688(6) 1.0514(5) 1.1492(5) 0.020(3) Uiso 0.25 1 d PGD A 1
H11C H -0.5952 1.1037 1.1780 0.024 Uiso 0.25 1 d P F 1
C112 C -0.5831(6) 0.9649(6) 1.1728(5) 0.011(2) Uiso 0.25 1 d PGD A 1
H11D H -0.6224 0.9564 1.2164 0.013 Uiso 0.25 1 d P G 1
C113 C -0.4520(5) 0.8998(5) 1.1528(5) 0.010(2) Uiso 0.25 1 d PGD H 2
H11E H -0.4029 0.8631 1.1430 0.012 Uiso 0.25 1 d P I 2
C114 C -0.4026(4) 1.0059(5) 1.2039(5) 0.019(2) Uiso 0.25 1 d PGD H 2
H11F H -0.3284 1.0437 1.2269 0.022 Uiso 0.25 1 d P J 2
C115 C -0.4622(5) 1.0673(4) 1.2330(5) 0.016(2) Uiso 0.25 1 d PGD H 2
H11G H -0.4378 1.1408 1.2666 0.019 Uiso 0.25 1 d P K 2
C116 C -0.5711(5) 1.0226(5) 1.2110(5) 0.015(2) Uiso 0.25 1 d PGD H 2
H11H H -0.6216 1.0574 1.2223 0.018 Uiso 0.25 1 d P L 2
C117 C -0.6205(4) 0.9164(5) 1.1599(5) 0.008(2) Uiso 0.25 1 d PGD H 2
H11I H -0.6962 0.8768 1.1384 0.010 Uiso 0.25 1 d P M 2
C118 C -0.5610(5) 0.8550(4) 1.1308(5) 0.007(2) Uiso 0.25 1 d PGD H 2
H11J H -0.5947 0.7825 1.0958 0.008 Uiso 0.25 1 calc PR H 2

loop_
_atom_site_aniso_label
_atom_site_aniso_U_11
_atom_site_aniso_U_22
_atom_site_aniso_U_33
_atom_site_aniso_U_23
_atom_site_aniso_U_13
_atom_site_aniso_U_12
Pd1 0.01684(13) 0.01743(13) 0.01352(12) 0.00563(9) 0.00376(9) 0.00732(9)
Br1 0.02470(17) 0.02341(18) 0.02483(18) 0.01231(14) 0.00538(13) 0.01122(13)
O1 0.0313(12) 0.0318(13) 0.0261(12) 0.0167(10) 0.0147(10) 0.0222(11)
O2 0.0409(14) 0.0467(15) 0.0147(11) 0.0109(11) 0.0094(10) 0.0302(12)
N1 0.0229(13) 0.0250(14) 0.0143(12) 0.0069(11) 0.0071(11) 0.0134(11)
C1 0.0189(15) 0.0230(16) 0.0197(15) 0.0092(13) 0.0071(13) 0.0085(13)
C2 0.0228(16) 0.0251(17) 0.0173(15) 0.0060(13) 0.0043(13) 0.0135(13)
C3 0.0217(15) 0.0223(16) 0.0159(14) 0.0054(12) 0.0062(12) 0.0110(13)
C4 0.0176(14) 0.0187(15) 0.0163(14) 0.0060(12) 0.0049(12) 0.0057(12)
C5 0.0201(15) 0.0179(15) 0.0177(15) 0.0063(12) 0.0055(12) 0.0084(12)
C6 0.0237(16) 0.0244(17) 0.0135(14) 0.0058(13) 0.0041(13) 0.0092(13)
C7 0.0163(14) 0.0177(15) 0.0129(14) 0.0004(11) 0.0049(12) 0.0010(12)
C8 0.0169(14) 0.0193(15) 0.0155(14) 0.0055(12) 0.0039(12) 0.0075(12)
C9 0.0175(14) 0.0154(15) 0.0116(13) 0.0020(11) 0.0024(11) 0.0053(12)
C10 0.0176(14) 0.0156(15) 0.0156(14) 0.0045(12) 0.0044(12) 0.0053(12)
C11 0.0271(16) 0.0265(17) 0.0155(15) 0.0109(13) 0.0074(13) 0.0139(14)
C12 0.0239(16) 0.0233(16) 0.0209(16) 0.0103(13) 0.0086(13) 0.0145(13)
P1 0.0181(4) 0.0205(4) 0.0153(4) 0.0048(3) 0.0046(3) 0.0058(3)
C13 0.0168(15) 0.0240(17) 0.0220(16) 0.0032(13) 0.0042(13) 0.0053(13)
C14 0.0291(19) 0.062(3) 0.0194(17) 0.0103(17) 0.0058(15) 0.0219(18)
C15 0.036(2) 0.085(3) 0.031(2) 0.010(2) 0.0150(18) 0.036(2)
C16 0.0259(18) 0.053(3) 0.041(2) 0.0104(19) 0.0076(17) 0.0230(18)
C17 0.0228(17) 0.039(2) 0.0327(19) 0.0170(16) 0.0059(15) 0.0109(15)
C18 0.0210(16) 0.0287(18) 0.0276(17) 0.0086(14) 0.0084(14) 0.0067(14)
C19 0.0205(15) 0.0293(18) 0.0232(16) 0.0097(14) 0.0108(13) 0.0090(14)
C20 0.040(2) 0.0267(19) 0.0213(17) 0.0032(14) 0.0144(16) 0.0033(16)
C21 0.059(3) 0.031(2) 0.036(2) 0.0111(17) 0.024(2) 0.0010(19)
C22 0.054(2) 0.037(2) 0.0303(19) 0.0169(17) 0.0215(19) 0.0083(19)
C23 0.036(2) 0.038(2) 0.0207(17) 0.0101(15) 0.0077(15) 0.0061(17)
C24 0.0279(17) 0.0290(19) 0.0207(16) 0.0078(14) 0.0061(14) 0.0048(15)
C25 0.0278(17) 0.0181(16) 0.0189(15) 0.0070(13) 0.0081(13) 0.0057(13)
C26 0.0281(17) 0.0215(17) 0.0244(17) 0.0038(14) 0.0089(14) 0.0051(14)
C27 0.038(2) 0.030(2) 0.0325(19) 0.0047(16) 0.0175(17) 0.0086(16)
C28 0.050(2) 0.0262(19) 0.0227(18) 0.0013(15) 0.0135(17) 0.0094(17)
C29 0.040(2) 0.0238(18) 0.0226(17) 0.0027(14) 0.0027(16) 0.0008(16)
C30 0.0294(17) 0.0255(18) 0.0218(16) 0.0072(14) 0.0060(14) 0.0066(14)
C31 0.0235(16) 0.0228(16) 0.0211(16) 0.0086(13) 0.0092(13) 0.0123(13)
C32 0.0252(16) 0.0269(18) 0.0200(16) 0.0089(14) 0.0084(14) 0.0056(14)
C33 0.0283(17) 0.0306(19) 0.0268(17) 0.0115(15) 0.0172(15) 0.0080(15)
C34 0.0348(19) 0.0320(19) 0.0235(17) 0.0068(14) 0.0158(15) 0.0128(16)
C35 0.039(2) 0.0227(18) 0.0302(18) 0.0042(14) 0.0191(16) 0.0112(15)
C36 0.0248(16) 0.0251(17) 0.0247(16) 0.0111(14) 0.0135(14) 0.0097(14)
P2 0.0185(4) 0.0170(4) 0.0154(4) 0.0049(3) 0.0044(3) 0.0055(3)
C37 0.0169(15) 0.0252(17) 0.0175(15) 0.0085(13) 0.0036(12) 0.0056(13)
C38 0.0244(17) 0.0280(18) 0.0289(18) 0.0114(15) 0.0069(14) 0.0065(14)
C39 0.0220(17) 0.034(2) 0.039(2) 0.0199(17) 0.0082(15) 0.0036(15)
C40 0.0226(17) 0.046(2) 0.0334(19) 0.0174(17) 0.0143(15) 0.0099(16)
C41 0.0256(17) 0.0313(19) 0.0290(18) 0.0078(15) 0.0108(15) 0.0108(15)
C42 0.0208(16) 0.0261(17) 0.0225(16) 0.0081(13) 0.0075(13) 0.0066(13)
C43 0.0265(16) 0.0185(16) 0.0162(14) 0.0073(12) 0.0054(13) 0.0075(13)
C44 0.0237(16) 0.0274(18) 0.0220(16) 0.0099(14) 0.0036(14) 0.0043(14)
C45 0.038(2) 0.037(2) 0.0201(17) 0.0137(15) 0.0027(15) 0.0094(17)
C46 0.037(2) 0.035(2) 0.0219(17) 0.0124(15) 0.0100(15) 0.0089(16)
C47 0.0249(18) 0.044(2) 0.0296(19) 0.0147(17) -0.0015(15) 0.0074(16)
C48 0.0219(16) 0.0332(19) 0.0244(17) 0.0133(15) 0.0047(14) 0.0075(14)
C49 0.0243(16) 0.0170(16) 0.0228(16) 0.0064(13) 0.0065(13) 0.0069(13)
C50 0.0316(18) 0.0227(17) 0.0209(16) 0.0067(13) 0.0051(14) 0.0111(14)
C51 0.063(3) 0.0241(19) 0.040(2) 0.0112(17) 0.019(2) 0.0245(19)
C52 0.063(3) 0.028(2) 0.036(2) 0.0074(16) 0.025(2) 0.0240(19)
C53 0.051(2) 0.0273(19) 0.0316(19) 0.0148(16) 0.0095(17) 0.0177(17)
C54 0.040(2) 0.0245(18) 0.0229(17) 0.0069(14) 0.0104(15) 0.0097(15)
C101 0.060(3) 0.043(3) 0.055(3) 0.006(2) 0.003(2) 0.014(2)
C102 0.068(3) 0.036(2) 0.049(3) 0.017(2) -0.011(2) 0.009(2)
C103 0.073(4) 0.067(4) 0.069(4) 0.021(3) 0.023(3) 0.003(3)
C104 0.053(4) 0.113(6) 0.143(7) 0.052(5) 0.038(4) 0.036(4)
C105 0.060(4) 0.126(6) 0.123(6) 0.096(5) 0.014(4) 0.031(4)
C106 0.053(3) 0.077(4) 0.067(3) 0.037(3) 0.004(3) -0.008(3)

loop_
_atom_type_symbol
_atom_type_description
_atom_type_scat_dispersion_real
_atom_type_scat_dispersion_imag
_atom_type_scat_source
C C 0.0033 0.0016 'International Tables Vol C Tables 4.2.6.8 and 6.1.1.4'
H H 0.0000 0.0000 'International Tables Vol C Tables 4.2.6.8 and 6.1.1.4'
O O 0.0106 0.0060 'International Tables Vol C Tables 4.2.6.8 and 6.1.1.4'
N N 0.0061 0.0033 'International Tables Vol C Tables 4.2.6.8 and 6.1.1.4'
Br Br -0.2901 2.4595 'International Tables Vol C Tables 4.2.6.8 and 6.1.1.4'
P P 0.1023 0.0942 'International Tables Vol C Tables 4.2.6.8 and 6.1.1.4'
Pd Pd -0.9988 1.0072 'International Tables Vol C Tables 4.2.6.8 and 6.1.1.4'

loop_
_geom_angle_atom_site_label_1
_geom_angle_atom_site_label_2
_geom_angle_atom_site_label_3
_geom_angle
_geom_angle_site_symmetry_1
_geom_angle_site_symmetry_3
_geom_angle_publ_flag
C7 Pd1 P2 87.69(8) . . ?
C7 Pd1 P1 86.19(8) . . ?
P2 Pd1 P1 172.12(3) . . ?
C7 Pd1 Br1 179.57(9) . . ?
P2 Pd1 Br1 92.65(2) . . ?
P1 Pd1 Br1 93.49(2) . . ?
C2 N1 C1 122.7(2) . . ?
C2 N1 C31 120.0(2) . . ?
C1 N1 C31 117.0(2) . . ?
O1 C1 N1 120.4(3) . . ?
O1 C1 C5 121.9(3) . . ?
N1 C1 C5 117.7(3) . . ?
O2 C2 N1 120.8(3) . . ?
O2 C2 C3 121.4(3) . . ?
N1 C2 C3 117.8(3) . . ?
C6 C3 C4 119.8(3) . . ?
C6 C3 C2 118.8(3) . . ?
C4 C3 C2 121.4(3) . . ?
C5 C4 C3 118.6(3) . . ?
C5 C4 C9 121.6(3) . . ?
C3 C4 C9 119.7(3) . . ?
C12 C5 C4 119.0(3) . . ?
C12 C5 C1 119.5(3) . . ?
C4 C5 C1 121.5(3) . . ?
C3 C6 C7 121.3(3) . . ?
C3 C6 H6A 119.3 . . ?
C7 C6 H6A 119.3 . . ?
C8 C7 C6 120.5(3) . . ?
C8 C7 Pd1 127.7(2) . . ?
C6 C7 Pd1 111.8(2) . . ?
C7 C8 C9 118.9(3) . . ?
C7 C8 C10 123.4(3) . 2_566 ?
C9 C8 C10 117.6(3) . 2_566 ?
C8 C9 C4 119.4(3) . . ?
C8 C9 C10 122.7(3) . . ?
C4 C9 C10 117.8(3) . . ?
C11 C10 C9 117.9(3) . . ?
C11 C10 C8 122.4(3) . 2_566 ?
C9 C10 C8 119.5(3) . 2_566 ?
C10 C11 C12 123.4(3) . . ?
C10 C11 H11A 118.3 . . ?
C12 C11 H11A 118.3 . . ?
C5 C12 C11 119.8(3) . . ?
C5 C12 H12A 120.1 . . ?
C11 C12 H12A 120.1 . . ?
C25 P1 C19 107.01(15) . . ?
C25 P1 C13 103.46(15) . . ?
C19 P1 C13 103.64(15) . . ?
C25 P1 Pd1 114.66(10) . . ?
C19 P1 Pd1 110.98(11) . . ?
C13 P1 Pd1 116.08(11) . . ?
C14 C13 C18 118.3(3) . . ?
C14 C13 P1 120.8(3) . . ?
C18 C13 P1 120.6(2) . . ?
C13 C14 C15 120.8(3) . . ?
C13 C14 H14A 119.6 . . ?
C15 C14 H14A 119.6 . . ?
C16 C15 C14 120.3(3) . . ?
C16 C15 H15A 119.8 . . ?
C14 C15 H15A 119.8 . . ?
C15 C16 C17 119.6(4) . . ?
C15 C16 H16A 120.2 . . ?
C17 C16 H16A 120.2 . . ?
C18 C17 C16 119.7(3) . . ?
C18 C17 H17A 120.2 . . ?
C16 C17 H17A 120.2 . . ?
C17 C18 C13 121.2(3) . . ?
C17 C18 H18A 119.4 . . ?
C13 C18 H18A 119.4 . . ?
C20 C19 C24 119.0(3) . . ?
C20 C19 P1 123.0(3) . . ?
C24 C19 P1 118.0(3) . . ?
C19 C20 C21 120.9(3) . . ?
C19 C20 H20A 119.6 . . ?
C21 C20 H20A 119.6 . . ?
C20 C21 C22 119.9(4) . . ?
C20 C21 H21A 120.1 . . ?
C22 C21 H21A 120.1 . . ?
C23 C22 C21 120.0(3) . . ?
C23 C22 H22A 120.0 . . ?
C21 C22 H22A 120.0 . . ?
C22 C23 C24 119.6(3) . . ?
C22 C23 H23A 120.2 . . ?
C24 C23 H23A 120.2 . . ?
C23 C24 C19 120.6(3) . . ?
C23 C24 H24A 119.7 . . ?
C19 C24 H24A 119.7 . . ?
C26 C25 C30 118.6(3) . . ?
C26 C25 P1 118.4(2) . . ?
C30 C25 P1 123.0(2) . . ?
C25 C26 C27 120.9(3) . . ?
C25 C26 H26A 119.5 . . ?
C27 C26 H26A 119.6 . . ?
C28 C27 C26 119.8(3) . . ?
C28 C27 H27A 120.1 . . ?
C26 C27 H27A 120.1 . . ?
C29 C28 C27 119.6(3) . . ?
C29 C28 H28A 120.2 . . ?
C27 C28 H28A 120.2 . . ?
C28 C29 C30 120.9(3) . . ?
C28 C29 H29A 119.5 . . ?
C30 C29 H29A 119.5 . . ?
C29 C30 C25 120.1(3) . . ?
C29 C30 H30A 119.9 . . ?
C25 C30 H30A 119.9 . . ?
N1 C31 C36 110.9(2) . . ?
N1 C31 C32 114.0(3) . . ?
C36 C31 C32 112.9(3) . . ?
N1 C31 H31A 106.1 . . ?
C36 C31 H31A 106.1 . . ?
C32 C31 H31A 106.1 . . ?
C31 C32 C33 109.0(3) . . ?
C31 C32 H32A 109.9 . . ?
C33 C32 H32A 109.9 . . ?
C31 C32 H32B 109.9 . . ?
C33 C32 H32B 109.9 . . ?
H32A C32 H32B 108.3 . . ?
C34 C33 C32 111.1(3) . . ?
C34 C33 H33A 109.4 . . ?
C32 C33 H33A 109.4 . . ?
C34 C33 H33B 109.4 . . ?
C32 C33 H33B 109.4 . . ?
H33A C33 H33B 108.0 . . ?
C35 C34 C33 110.7(3) . . ?
C35 C34 H34A 109.5 . . ?
C33 C34 H34A 109.5 . . ?
C35 C34 H34B 109.5 . . ?
C33 C34 H34B 109.5 . . ?
H34A C34 H34B 108.1 . . ?
C34 C35 C36 111.4(3) . . ?
C34 C35 H35A 109.3 . . ?
C36 C35 H35A 109.4 . . ?
C34 C35 H35B 109.3 . . ?
C36 C35 H35B 109.4 . . ?
H35A C35 H35B 108.0 . . ?
C31 C36 C35 110.5(3) . . ?
C31 C36 H36A 109.6 . . ?
C35 C36 H36A 109.6 . . ?
C31 C36 H36B 109.6 . . ?
C35 C36 H36B 109.6 . . ?
H36A C36 H36B 108.1 . . ?
C43 P2 C49 104.63(15) . . ?
C43 P2 C37 106.76(14) . . ?
C49 P2 C37 103.93(14) . . ?
C43 P2 Pd1 112.28(10) . . ?
C49 P2 Pd1 114.15(11) . . ?
C37 P2 Pd1 114.21(10) . . ?
C42 C37 C38 118.9(3) . . ?
C42 C37 P2 119.2(2) . . ?
C38 C37 P2 121.7(2) . . ?
C39 C38 C37 120.2(3) . . ?
C39 C38 H38A 119.9 . . ?
C37 C38 H38A 119.9 . . ?
C38 C39 C40 120.3(3) . . ?
C38 C39 H39A 119.9 . . ?
C40 C39 H39A 119.9 . . ?
C41 C40 C39 120.1(3) . . ?
C41 C40 H40A 119.9 . . ?
C39 C40 H40A 119.9 . . ?
C40 C41 C42 119.8(3) . . ?
C40 C41 H41A 120.1 . . ?
C42 C41 H41A 120.1 . . ?
C37 C42 C41 120.7(3) . . ?
C37 C42 H42A 119.7 . . ?
C41 C42 H42A 119.7 . . ?
C44 C43 C48 118.9(3) . . ?
C44 C43 P2 118.6(2) . . ?
C48 C43 P2 122.4(2) . . ?
C46 C44 C43 120.7(3) . . ?
C46 C44 H44A 119.7 . . ?
C43 C44 H44A 119.7 . . ?
C47 C45 C46 119.9(3) . . ?
C47 C45 H45A 120.0 . . ?
C46 C45 H45A 120.0 . . ?
C44 C46 C45 119.8(3) . . ?
C44 C46 H46A 120.1 . . ?
C45 C46 H46A 120.1 . . ?
C45 C47 C48 120.2(3) . . ?
C45 C47 H47A 119.9 . . ?
C48 C47 H47A 119.9 . . ?
C47 C48 C43 120.5(3) . . ?
C47 C48 H48A 119.7 . . ?
C43 C48 H48A 119.7 . . ?
C50 C49 C54 118.5(3) . . ?
C50 C49 P2 119.2(2) . . ?
C54 C49 P2 121.8(3) . . ?
C53 C50 C49 120.9(3) . . ?
C53 C50 H50A 119.5 . . ?
C49 C50 H50A 119.5 . . ?
C52 C51 C53 119.2(3) . . ?
C52 C51 H51A 120.4 . . ?
C53 C51 H51A 120.4 . . ?
C51 C52 C54 121.3(3) . . ?
C51 C52 H52A 119.4 . . ?
C54 C52 H52A 119.4 . . ?
C50 C53 C51 120.2(3) . . ?
C50 C53 H53A 119.9 . . ?
C51 C53 H53A 119.9 . . ?
C52 C54 C49 119.9(3) . . ?
C52 C54 H54A 120.0 . . ?
C49 C54 H54A 120.0 . . ?
C106 C101 C102 122.0(5) . . ?
C106 C101 H10A 119.0 . . ?
C102 C101 H10A 119.0 . . ?
C103 C102 C101 121.1(5) . . ?
C103 C102 H10B 119.5 . . ?
C101 C102 H10B 119.5 . . ?
C102 C103 C104 117.8(6) . . ?
C102 C103 H10C 121.1 . . ?
C104 C103 H10C 121.1 . . ?
C105 C104 C103 120.0(6) . . ?
C105 C104 H10D 120.0 . . ?
C103 C104 H10D 120.0 . . ?
C106 C105 C104 121.0(6) . . ?
C106 C105 H10E 119.5 . . ?
C104 C105 H10E 119.5 . . ?
C101 C106 C105 118.0(6) . . ?
C101 C106 H106 121.0 . . ?
C105 C106 H106 121.0 . . ?
C108 C107 C112 120.0 . . ?
C108 C107 H10F 120.4 . . ?
C112 C107 H10F 119.5 . . ?
C109 C108 C107 120.0 . . ?
C109 C108 H10G 121.6 . . ?
C107 C108 H10G 118.4 . . ?
C110 C109 C108 120.0 . . ?
C110 C109 C109 76.0(8) . 2_477 ?
C108 C109 C109 144.2(10) . 2_477 ?
C110 C109 C110 125.6(8) . 2_477 ?
C108 C109 C110 106.7(8) . 2_477 ?
C109 C109 C110 49.6(4) 2_477 2_477 ?
C110 C109 H10H 121.7 . . ?
C108 C109 H10H 118.1 . . ?
C109 C109 H10H 59.1 2_477 . ?
C110 C109 H10H 32.5 2_477 . ?
C109 C110 C111 120.0 . . ?
C109 C110 C109 54.4(7) . 2_477 ?
C111 C110 C109 150.4(9) . 2_477 ?
C109 C110 H11B 119.1 . . ?
C111 C110 H11B 120.8 . . ?
C109 C110 H11B 73.7 2_477 . ?
C112 C111 C110 120.0 . . ?
C112 C111 H11C 119.7 . . ?
C110 C111 H11C 120.2 . . ?
C112 C111 H11H 67.9 . . ?
C110 C111 H11H 172.0 . . ?
H11C C111 H11H 51.9 . . ?
C111 C112 C107 120.0 . . ?
C111 C112 H11D 120.4 . . ?
C107 C112 H11D 119.5 . . ?
C114 C113 C118 120.0 . . ?
C114 C113 H10F 131.2 . . ?
C118 C113 H10F 20.3 . . ?
C114 C113 H11E 113.3 . . ?
C118 C113 H11E 126.2 . . ?
H10F C113 H11E 110.3 . . ?
C113 C114 C115 120.0 . . ?
C113 C114 H11F 127.0 . . ?
C115 C114 H11F 112.9 . . ?
C116 C115 C114 120.0 . . ?
C116 C115 H11G 112.3 . . ?
C114 C115 H11G 127.7 . . ?
C115 C116 C117 120.0 . . ?
C115 C116 H11C 94.0 . . ?
C117 C116 H11C 124.2 . . ?
C115 C116 H11D 135.0 . . ?
C117 C116 H11D 40.3 . . ?
H11C C116 H11D 130.9 . . ?
C115 C116 H11H 127.8 . . ?
C117 C116 H11H 112.0 . . ?
H11C C116 H11H 50.0 . . ?
H11D C116 H11H 88.8 . . ?
C118 C117 C116 120.0 . . ?
C118 C117 H11D 134.9 . . ?
C116 C117 H11D 50.6 . . ?
C118 C117 H11I 112.5 . . ?
C116 C117 H11I 127.4 . . ?
H11D C117 H11I 92.9 . . ?
C117 C118 C113 120.0 . . ?
C117 C118 H10F 118.9 . . ?
C113 C118 H10F 97.0 . . ?
C117 C118 H11J 120.0 . . ?
C113 C118 H11J 120.0 . . ?
H10F C118 H11J 52.8 . . ?

loop_
_geom_bond_atom_site_label_1
_geom_bond_atom_site_label_2
_geom_bond_distance
_geom_bond_site_symmetry_2
_geom_bond_publ_flag
Pd1 C7 2.019(3) . ?
Pd1 P2 2.3550(8) . ?
Pd1 P1 2.3607(8) . ?
Pd1 Br1 2.5204(4) . ?
O1 C1 1.229(4) . ?
O2 C2 1.218(4) . ?
N1 C2 1.399(4) . ?
N1 C1 1.411(4) . ?
N1 C31 1.489(4) . ?
C1 C5 1.474(4) . ?
C2 C3 1.476(4) . ?
C3 C6 1.369(4) . ?
C3 C4 1.409(4) . ?
C4 C5 1.408(4) . ?
C4 C9 1.431(4) . ?
C5 C12 1.381(4) . ?
C6 C7 1.409(4) . ?
C6 H6A 0.9500 . ?
C7 C8 1.391(4) . ?
C8 C9 1.424(4) . ?
C8 C10 1.482(4) 2_566 ?
C9 C10 1.438(4) . ?
C10 C11 1.383(4) . ?
C10 C8 1.482(4) 2_566 ?
C11 C12 1.392(4) . ?
C11 H11A 0.9500 . ?
C12 H12A 0.9500 . ?
P1 C25 1.821(3) . ?
P1 C19 1.827(3) . ?
P1 C13 1.837(3) . ?
C13 C14 1.387(5) . ?
C13 C18 1.389(5) . ?
C14 C15 1.392(5) . ?
C14 H14A 0.9500 . ?
C15 C16 1.375(6) . ?
C15 H15A 0.9500 . ?
C16 C17 1.392(5) . ?
C16 H16A 0.9500 . ?
C17 C18 1.385(5) . ?
C17 H17A 0.9500 . ?
C18 H18A 0.9500 . ?
C19 C20 1.375(5) . ?
C19 C24 1.399(4) . ?
C20 C21 1.377(5) . ?
C20 H20A 0.9500 . ?
C21 C22 1.391(5) . ?
C21 H21A 0.9500 . ?
C22 C23 1.381(5) . ?
C22 H22A 0.9500 . ?
C23 C24 1.382(5) . ?
C23 H23A 0.9500 . ?
C24 H24A 0.9500 . ?
C25 C26 1.386(5) . ?
C25 C30 1.400(5) . ?
C26 C27 1.395(5) . ?
C26 H26A 0.9500 . ?
C27 C28 1.391(5) . ?
C27 H27A 0.9500 . ?
C28 C29 1.370(5) . ?
C28 H28A 0.9500 . ?
C29 C30 1.392(5) . ?
C29 H29A 0.9500 . ?
C30 H30A 0.9500 . ?
C31 C36 1.525(4) . ?
C31 C32 1.535(4) . ?
C31 H31A 1.0000 . ?
C32 C33 1.536(4) . ?
C32 H32A 0.9900 . ?
C32 H32B 0.9900 . ?
C33 C34 1.523(5) . ?
C33 H33A 0.9900 . ?
C33 H33B 0.9900 . ?
C34 C35 1.523(5) . ?
C34 H34A 0.9900 . ?
C34 H34B 0.9900 . ?
C35 C36 1.525(4) . ?
C35 H35A 0.9900 . ?
C35 H35B 0.9900 . ?
C36 H36A 0.9900 . ?
C36 H36B 0.9900 . ?
P2 C43 1.814(3) . ?
P2 C49 1.829(3) . ?
P2 C37 1.830(3) . ?
C37 C42 1.389(4) . ?
C37 C38 1.405(5) . ?
C38 C39 1.383(5) . ?
C38 H38A 0.9500 . ?
C39 C40 1.387(5) . ?
C39 H39A 0.9500 . ?
C40 C41 1.385(5) . ?
C40 H40A 0.9500 . ?
C41 C42 1.391(4) . ?
C41 H41A 0.9500 . ?
C42 H42A 0.9500 . ?
C43 C44 1.396(4) . ?
C43 C48 1.397(5) . ?
C44 C46 1.380(5) . ?
C44 H44A 0.9500 . ?
C45 C47 1.381(5) . ?
C45 C46 1.399(5) . ?
C45 H45A 0.9500 . ?
C46 H46A 0.9500 . ?
C47 C48 1.381(5) . ?
C47 H47A 0.9500 . ?
C48 H48A 0.9500 . ?
C49 C50 1.399(5) . ?
C49 C54 1.402(4) . ?
C50 C53 1.384(5) . ?
C50 H50A 0.9500 . ?
C51 C52 1.382(6) . ?
C51 C53 1.392(5) . ?
C51 H51A 0.9500 . ?
C52 C54 1.386(5) . ?
C52 H52A 0.9500 . ?
C53 H53A 0.9500 . ?
C54 H54A 0.9500 . ?
C101 C106 1.349(7) . ?
C101 C102 1.358(7) . ?
C101 H10A 0.9500 . ?
C102 C103 1.352(8) . ?
C102 H10B 0.9500 . ?
C103 C104 1.394(9) . ?
C103 H10C 0.9500 . ?
C104 C105 1.371(10) . ?
C104 H10D 0.9500 . ?
C105 C106 1.362(9) . ?
C105 H10E 0.9500 . ?
C106 H106 0.9500 . ?
C107 C108 1.3900 . ?
C107 C112 1.3900 . ?
C107 H10F 0.9804 . ?
C108 C109 1.3900 . ?
C108 H10G 0.9733 . ?
C109 C110 1.3900 . ?
C109 C109 1.484(14) 2_477 ?
C109 C110 1.770(12) 2_477 ?
C109 H10H 0.9544 . ?
C110 C111 1.3900 . ?
C110 C109 1.770(15) 2_477 ?
C110 H11B 0.9407 . ?
C111 C112 1.3900 . ?
C111 H11C 0.9474 . ?
C111 H11H 1.4627 . ?
C112 H11D 0.9684 . ?
C113 C114 1.3900 . ?
C113 C118 1.3900 . ?
C113 H10F 1.5520 . ?
C113 H11E 0.9661 . ?
C114 C115 1.3900 . ?
C114 H11F 0.9542 . ?
C115 C116 1.3900 . ?
C115 H11G 0.9555 . ?
C116 C117 1.3900 . ?
C116 H11C 1.5021 . ?
C116 H11D 1.0736 . ?
C116 H11H 0.9690 . ?
C117 C118 1.3900 . ?
C117 H11D 0.8988 . ?
C117 H11I 0.9769 . ?
C118 H10F 0.5420 . ?
C118 H11J 0.9500 . ?

loop_
_geom_torsion_atom_site_label_1
_geom_torsion_atom_site_label_2
_geom_torsion_atom_site_label_3
_geom_torsion_atom_site_label_4
_geom_torsion
_geom_torsion_site_symmetry_1
_geom_torsion_site_symmetry_2
_geom_torsion_site_symmetry_3
_geom_torsion_site_symmetry_4
_geom_torsion_publ_flag
C2 N1 C1 O1 -175.5(3) . . . . ?
C31 N1 C1 O1 -2.3(4) . . . . ?
C2 N1 C1 C5 3.8(4) . . . . ?
C31 N1 C1 C5 176.9(3) . . . . ?
C1 N1 C2 O2 176.0(3) . . . . ?
C31 N1 C2 O2 3.0(5) . . . . ?
C1 N1 C2 C3 -3.8(4) . . . . ?
C31 N1 C2 C3 -176.8(3) . . . . ?
O2 C2 C3 C6 6.2(5) . . . . ?
N1 C2 C3 C6 -174.0(3) . . . . ?
O2 C2 C3 C4 -175.5(3) . . . . ?
N1 C2 C3 C4 4.3(5) . . . . ?
C6 C3 C4 C5 173.5(3) . . . . ?
C2 C3 C4 C5 -4.8(4) . . . . ?
C6 C3 C4 C9 -4.3(4) . . . . ?
C2 C3 C4 C9 177.4(3) . . . . ?
C3 C4 C5 C12 -173.3(3) . . . . ?
C9 C4 C5 C12 4.5(4) . . . . ?
C3 C4 C5 C1 4.7(4) . . . . ?
C9 C4 C5 C1 -177.5(3) . . . . ?
O1 C1 C5 C12 -6.9(5) . . . . ?
N1 C1 C5 C12 173.8(3) . . . . ?
O1 C1 C5 C4 175.1(3) . . . . ?
N1 C1 C5 C4 -4.2(4) . . . . ?
C4 C3 C6 C7 2.0(5) . . . . ?
C2 C3 C6 C7 -179.7(3) . . . . ?
C3 C6 C7 C8 3.7(5) . . . . ?
C3 C6 C7 Pd1 -174.0(2) . . . . ?
P2 Pd1 C7 C8 100.2(3) . . . . ?
P1 Pd1 C7 C8 -84.8(3) . . . . ?
Br1 Pd1 C7 C8 -43(11) . . . . ?
P2 Pd1 C7 C6 -82.4(2) . . . . ?
P1 Pd1 C7 C6 92.7(2) . . . . ?
Br1 Pd1 C7 C6 135(11) . . . . ?
C6 C7 C8 C9 -6.8(4) . . . . ?
Pd1 C7 C8 C9 170.5(2) . . . . ?
C6 C7 C8 C10 176.5(3) . . . 2_566 ?
Pd1 C7 C8 C10 -6.3(4) . . . 2_566 ?
C7 C8 C9 C4 4.3(4) . . . . ?
C10 C8 C9 C4 -178.7(3) 2_566 . . . ?
C7 C8 C9 C10 -172.4(3) . . . . ?
C10 C8 C9 C10 4.6(5) 2_566 . . . ?
C5 C4 C9 C8 -176.6(3) . . . . ?
C3 C4 C9 C8 1.2(4) . . . . ?
C5 C4 C9 C10 0.3(4) . . . . ?
C3 C4 C9 C10 178.0(3) . . . . ?
C8 C9 C10 C11 171.1(3) . . . . ?
C4 C9 C10 C11 -5.7(4) . . . . ?
C8 C9 C10 C8 -4.7(5) . . . 2_566 ?
C4 C9 C10 C8 178.6(3) . . . 2_566 ?
C9 C10 C11 C12 6.7(5) . . . . ?
C8 C10 C11 C12 -177.7(3) 2_566 . . . ?
C4 C5 C12 C11 -3.7(5) . . . . ?
C1 C5 C12 C11 178.2(3) . . . . ?
C10 C11 C12 C5 -2.0(5) . . . . ?
C7 Pd1 P1 C25 106.17(14) . . . . ?
P2 Pd1 P1 C25 145.3(2) . . . . ?
Br1 Pd1 P1 C25 -73.54(12) . . . . ?
C7 Pd1 P1 C19 -132.44(14) . . . . ?
P2 Pd1 P1 C19 -93.3(2) . . . . ?
Br1 Pd1 P1 C19 47.85(11) . . . . ?
C7 Pd1 P1 C13 -14.48(14) . . . . ?
P2 Pd1 P1 C13 24.7(2) . . . . ?
Br1 Pd1 P1 C13 165.80(11) . . . . ?
C25 P1 C13 C14 147.4(3) . . . . ?
C19 P1 C13 C14 35.8(3) . . . . ?
Pd1 P1 C13 C14 -86.1(3) . . . . ?
C25 P1 C13 C18 -38.5(3) . . . . ?
C19 P1 C13 C18 -150.1(3) . . . . ?
Pd1 P1 C13 C18 88.0(3) . . . . ?
C18 C13 C14 C15 -0.1(6) . . . . ?
P1 C13 C14 C15 174.1(3) . . . . ?
C13 C14 C15 C16 0.8(7) . . . . ?
C14 C15 C16 C17 -0.9(7) . . . . ?
C15 C16 C17 C18 0.3(6) . . . . ?
C16 C17 C18 C13 0.5(5) . . . . ?
C14 C13 C18 C17 -0.6(5) . . . . ?
P1 C13 C18 C17 -174.8(3) . . . . ?
C25 P1 C19 C20 -26.1(3) . . . . ?
C13 P1 C19 C20 82.9(3) . . . . ?
Pd1 P1 C19 C20 -151.9(3) . . . . ?
C25 P1 C19 C24 154.7(3) . . . . ?
C13 P1 C19 C24 -96.3(3) . . . . ?
Pd1 P1 C19 C24 28.9(3) . . . . ?
C24 C19 C20 C21 -3.0(6) . . . . ?
P1 C19 C20 C21 177.8(3) . . . . ?
C19 C20 C21 C22 2.5(6) . . . . ?
C20 C21 C22 C23 0.5(7) . . . . ?
C21 C22 C23 C24 -2.8(6) . . . . ?
C22 C23 C24 C19 2.2(6) . . . . ?
C20 C19 C24 C23 0.7(5) . . . . ?
P1 C19 C24 C23 179.9(3) . . . . ?
C19 P1 C25 C26 -107.1(3) . . . . ?
C13 P1 C25 C26 143.8(3) . . . . ?
Pd1 P1 C25 C26 16.4(3) . . . . ?
C19 P1 C25 C30 73.6(3) . . . . ?
C13 P1 C25 C30 -35.4(3) . . . . ?
Pd1 P1 C25 C30 -162.8(2) . . . . ?
C30 C25 C26 C27 1.2(5) . . . . ?
P1 C25 C26 C27 -178.1(3) . . . . ?
C25 C26 C27 C28 -1.2(6) . . . . ?
C26 C27 C28 C29 0.4(6) . . . . ?
C27 C28 C29 C30 0.4(6) . . . . ?
C28 C29 C30 C25 -0.4(5) . . . . ?
C26 C25 C30 C29 -0.4(5) . . . . ?
P1 C25 C30 C29 178.8(3) . . . . ?
C2 N1 C31 C36 72.6(4) . . . . ?
C1 N1 C31 C36 -100.8(3) . . . . ?
C2 N1 C31 C32 -56.2(4) . . . . ?
C1 N1 C31 C32 130.5(3) . . . . ?
N1 C31 C32 C33 -176.8(3) . . . . ?
C36 C31 C32 C33 55.6(4) . . . . ?
C31 C32 C33 C34 -56.7(4) . . . . ?
C32 C33 C34 C35 58.3(4) . . . . ?
C33 C34 C35 C36 -57.0(4) . . . . ?
N1 C31 C36 C35 175.8(3) . . . . ?
C32 C31 C36 C35 -54.9(4) . . . . ?
C34 C35 C36 C31 54.7(4) . . . . ?
C7 Pd1 P2 C43 133.48(14) . . . . ?
P1 Pd1 P2 C43 94.4(2) . . . . ?
Br1 Pd1 P2 C43 -46.78(11) . . . . ?
C7 Pd1 P2 C49 14.62(14) . . . . ?
P1 Pd1 P2 C49 -24.5(2) . . . . ?
Br1 Pd1 P2 C49 -165.64(11) . . . . ?
C7 Pd1 P2 C37 -104.78(14) . . . . ?
P1 Pd1 P2 C37 -143.9(2) . . . . ?
Br1 Pd1 P2 C37 74.96(11) . . . . ?
C43 P2 C37 C42 91.3(3) . . . . ?
C49 P2 C37 C42 -158.4(3) . . . . ?
Pd1 P2 C37 C42 -33.4(3) . . . . ?
C43 P2 C37 C38 -91.9(3) . . . . ?
C49 P2 C37 C38 18.4(3) . . . . ?
Pd1 P2 C37 C38 143.4(2) . . . . ?
C42 C37 C38 C39 2.2(5) . . . . ?
P2 C37 C38 C39 -174.5(3) . . . . ?
C37 C38 C39 C40 -1.4(5) . . . . ?
C38 C39 C40 C41 -0.2(6) . . . . ?
C39 C40 C41 C42 1.1(5) . . . . ?
C38 C37 C42 C41 -1.4(5) . . . . ?
P2 C37 C42 C41 175.5(3) . . . . ?
C40 C41 C42 C37 -0.2(5) . . . . ?
C49 P2 C43 C44 84.8(3) . . . . ?
C37 P2 C43 C44 -165.4(3) . . . . ?
Pd1 P2 C43 C44 -39.5(3) . . . . ?
C49 P2 C43 C48 -92.6(3) . . . . ?
C37 P2 C43 C48 17.1(3) . . . . ?
Pd1 P2 C43 C48 143.0(3) . . . . ?
C48 C43 C44 C46 1.0(5) . . . . ?
P2 C43 C44 C46 -176.5(3) . . . . ?
C43 C44 C46 C45 -1.2(6) . . . . ?
C47 C45 C46 C44 0.4(6) . . . . ?
C46 C45 C47 C48 0.5(6) . . . . ?
C45 C47 C48 C43 -0.6(6) . . . . ?
C44 C43 C48 C47 -0.1(5) . . . . ?
P2 C43 C48 C47 177.3(3) . . . . ?
C43 P2 C49 C50 164.9(3) . . . . ?
C37 P2 C49 C50 53.1(3) . . . . ?
Pd1 P2 C49 C50 -71.9(3) . . . . ?
C43 P2 C49 C54 -23.0(3) . . . . ?
C37 P2 C49 C54 -134.9(3) . . . . ?
Pd1 P2 C49 C54 100.1(3) . . . . ?
C54 C49 C50 C53 -1.0(5) . . . . ?
P2 C49 C50 C53 171.4(3) . . . . ?
C53 C51 C52 C54 -0.9(6) . . . . ?
C49 C50 C53 C51 0.0(6) . . . . ?
C52 C51 C53 C50 0.9(6) . . . . ?
C51 C52 C54 C49 0.0(6) . . . . ?
C50 C49 C54 C52 1.0(5) . . . . ?
P2 C49 C54 C52 -171.1(3) . . . . ?
C106 C101 C102 C103 0.7(8) . . . . ?
C101 C102 C103 C104 -0.1(8) . . . . ?
C102 C103 C104 C105 0.6(10) . . . . ?
C103 C104 C105 C106 -1.8(11) . . . . ?
C102 C101 C106 C105 -1.9(8) . . . . ?
C104 C105 C106 C101 2.4(10) . . . . ?
C112 C107 C108 C109 0.0 . . . . ?
C107 C108 C109 C110 0.0 . . . . ?
C107 C108 C109 C109 -108.8(14) . . . 2_477 ?
C107 C108 C109 C110 -151.0(11) . . . 2_477 ?
C108 C109 C110 C111 0.0 . . . . ?
C109 C109 C110 C111 145.2(11) 2_477 . . . ?
C110 C109 C110 C111 145.2(12) 2_477 . . . ?
C108 C109 C110 C109 -145.2(11) . . . 2_477 ?
C110 C109 C110 C109 0.0(5) 2_477 . . 2_477 ?
C109 C110 C111 C112 0.0 . . . . ?
C109 C110 C111 C112 69.8(14) 2_477 . . . ?
C110 C111 C112 C107 0.0 . . . . ?
C108 C107 C112 C111 0.0 . . . . ?
C118 C113 C114 C115 0.0 . . . . ?
C113 C114 C115 C116 0.0 . . . . ?
C114 C115 C116 C117 0.0 . . . . ?
C115 C116 C117 C118 0.0 . . . . ?
C116 C117 C118 C113 0.0 . . . . ?
C114 C113 C118 C117 0.0 . . . . ?
